data_9014176
loop_
_publ_author_name
'Pontonnier, L.'
'Fruchart, D.'
'Soubeyroux, J.'
'Triantafillidis, G.'
'Berthier, Y.'

_publ_section_title
;
 Structural and magnetic behavour of Lu Fe2 Hx
 _cod_database_code 1008876
;
_journal_name_full 'Journal of the Less-Common Metals'
_journal_page_first 191
_journal_page_last 197
_journal_volume 172
_journal_year 1991
_chemical_formula_sum 'Fe4 H5.565 Lu2'
_space_group_IT_number 166
_symmetry_space_group_name_Hall '-R 3 2"'
_symmetry_space_group_name_H-M 'R -3 m :H'
_cell_angle_alpha 90
_cell_angle_beta 90
_cell_angle_gamma 120
_cell_length_a 10.980
_cell_length_b 10.980
_cell_length_c 13.089
_cell_formula_units_Z 12
_cell_volume 1366.601
_database_code_amcsd 0016743
_exptl_crystal_density_diffrn 8.441
_cod_duplicate_entry 1008876
_cod_original_sg_symbol_H-M 'R -3 m'
_cod_original_formula_sum 'Lu2 Fe4 H5.565'
_cod_database_code 9014176
_amcsd_formula_title 'Fe2 H2.8 Lu'

loop_
_space_group_symop_operation_xyz
x,y,z
2/3+x,1/3+y,1/3+z
1/3+x,2/3+y,2/3+z
x,x-y,z
2/3+x,1/3+x-y,1/3+z
1/3+x,2/3+x-y,2/3+z
y,x,-z
2/3+y,1/3+x,1/3-z
1/3+y,2/3+x,2/3-z
-x+y,y,z
2/3-x+y,1/3+y,1/3+z
1/3-x+y,2/3+y,2/3+z
-x,-x+y,-z
2/3-x,1/3-x+y,1/3-z
1/3-x,2/3-x+y,2/3-z
-y,-x,z
2/3-y,1/3-x,1/3+z
1/3-y,2/3-x,2/3+z
x-y,-y,-z
2/3+x-y,1/3-y,1/3-z
1/3+x-y,2/3-y,2/3-z
y,-x+y,-z
2/3+y,1/3-x+y,1/3-z
1/3+y,2/3-x+y,2/3-z
-x+y,-x,z
2/3-x+y,1/3-x,1/3+z
1/3-x+y,2/3-x,2/3+z
-x,-y,-z
2/3-x,1/3-y,1/3-z
1/3-x,2/3-y,2/3-z
-y,x-y,z
2/3-y,1/3+x-y,1/3+z
1/3-y,2/3+x-y,2/3+z
x-y,x,-z
2/3+x-y,1/3+x,1/3-z
1/3+x-y,2/3+x,2/3-z

loop_
_atom_site_label
_atom_site_fract_x
_atom_site_fract_y
_atom_site_fract_z
_atom_site_occupancy
Lu1 0.00000 0.00000 0.41000 1.00000
Lu2 0.16000 -0.16000 0.46000 1.00000
Fe1 0.00000 0.00000 0.50000 1.00000
Fe2 0.50000 0.00000 0.50000 1.00000
Fe3 0.80000 0.00000 0.00000 1.00000
Fe4 0.91000 -0.91000 0.33333 1.00000
H1 0.93000 0.07000 0.42000 1.00000
H2 0.77000 0.23000 0.33333 0.59000
H3 0.25000 0.03000 0.89000 1.00000
H4 0.14000 0.11000 0.48000 0.06000

loop_
_cod_related_entry_id
_cod_related_entry_database
_cod_related_entry_code
1 AMCSD 0016743
